data_7013454
loop_
_publ_author_name
'Jos\'e Benito'
'Jes\'us R. Berenguer'
'Juan Forni\'es'
'Bel\'en Gil'
'Julio G\'omez'
'Elena Lalinde'

_publ_section_title
;
 Synthesis, characterization and luminescence properties of homoleptic
 platinum(II) acetylide complexes
;
_journal_issue 22
_journal_name_full 'Dalton Trans.'
_journal_page_first 4331
_journal_page_last 4339
_journal_paper_doi 10.1039/b308291a
_journal_year 2003
_chemical_formula_sum 'C68 H90 N6 O Pt'
_chemical_formula_weight 1202.62
_chemical_name_systematic
;
?
;
_space_group_IT_number 14
_symmetry_cell_setting monoclinic
_symmetry_space_group_name_Hall '-P 2ybc'
_symmetry_space_group_name_H-M 'P 1 21/c 1'
_atom_sites_solution_hydrogens geom
_atom_sites_solution_primary direct
_atom_sites_solution_secondary difmap
_audit_creation_method SHELXL-97
_cell_angle_alpha 90.00
_cell_angle_beta 91.7500(10)
_cell_angle_gamma 90.00
_cell_formula_units_Z 2
_cell_length_a 10.9200(3)
_cell_length_b 19.2720(5)
_cell_length_c 15.7510(7)
_cell_measurement_reflns_used 10
_cell_measurement_temperature 293(2)
_cell_volume 3313.26(19)
_computing_structure_refinement 'SHELXL-97 (Sheldrick, 1997)'
_diffrn_ambient_temperature 293(2)
_diffrn_measured_fraction_theta_full 0.994
_diffrn_measured_fraction_theta_max 0.994
_diffrn_radiation_monochromator graphite
_diffrn_radiation_source 'fine-focus sealed tube'
_diffrn_radiation_type MoK\a
_diffrn_radiation_wavelength 0.71070
_diffrn_reflns_av_R_equivalents 0.0000
_diffrn_reflns_av_sigmaI/netI 0.1045
_diffrn_reflns_limit_h_max 12
_diffrn_reflns_limit_h_min 0
_diffrn_reflns_limit_k_max 22
_diffrn_reflns_limit_k_min 0
_diffrn_reflns_limit_l_max 18
_diffrn_reflns_limit_l_min -18
_diffrn_reflns_number 5614
_diffrn_reflns_theta_full 24.71
_diffrn_reflns_theta_max 24.71
_diffrn_reflns_theta_min 4.09
_exptl_absorpt_coefficient_mu 2.160
_exptl_absorpt_correction_type none
_exptl_crystal_colour yellow
_exptl_crystal_density_diffrn 1.203
_exptl_crystal_density_method 'not measured'
_exptl_crystal_description cube
_exptl_crystal_F_000 1248
_exptl_crystal_size_max 0.4
_exptl_crystal_size_mid 0.4
_exptl_crystal_size_min 0.4
_refine_diff_density_max 1.094
_refine_diff_density_min -0.609
_refine_diff_density_rms 0.092
_refine_ls_extinction_method none
_refine_ls_goodness_of_fit_ref 1.195
_refine_ls_hydrogen_treatment mixed
_refine_ls_matrix_type full
_refine_ls_number_parameters 353
_refine_ls_number_reflns 5614
_refine_ls_number_restraints 0
_refine_ls_restrained_S_all 1.195
_refine_ls_R_factor_all 0.1454
_refine_ls_R_factor_gt 0.0729
_refine_ls_shift/su_max 0.061
_refine_ls_shift/su_mean 0.003
_refine_ls_structure_factor_coef Fsqd
_refine_ls_weighting_details 'calc w=1/[\s^2^(Fo^2^)+(0.0530P)^2^+5.7985P] where P=(Fo^2^+2Fc^2^)/3'
_refine_ls_weighting_scheme calc
_refine_ls_wR_factor_gt 0.1241
_refine_ls_wR_factor_ref 0.1518
_reflns_number_gt 3508
_reflns_number_total 5614
_reflns_threshold_expression >2sigma(I)
_cod_data_source_file b308291a.txt
_cod_data_source_block 6.H2O
_cod_depositor_comments
;
The following automatic conversions were performed:
'_symmetry_cell_setting' value 'Monoclinic' changed to 'monoclinic'
according to '/home/saulius/struct/CIF-dictionaries/cif_core.dic'
dictionary named 'cif_core.dic' version 2.4.1 from 2010-06-29.

Automatic conversion script
Id: cif_fix_enum 1527 2010-12-29 10:47:43Z saulius 
;
_cod_original_sg_symbol_H-M 'P 21/c'
_cod_database_code 7013454

loop_
_symmetry_equiv_pos_as_xyz
'x, y, z'
'-x, y+1/2, -z+1/2'
'-x, -y, -z'
'x, -y-1/2, z-1/2'

loop_
_atom_site_label
_atom_site_type_symbol
_atom_site_fract_x
_atom_site_fract_y
_atom_site_fract_z
_atom_site_U_iso_or_equiv
_atom_site_adp_type
_atom_site_occupancy
_atom_site_symmetry_multiplicity
_atom_site_calc_flag
_atom_site_refinement_flags
_atom_site_disorder_assembly
_atom_site_disorder_group
Pt1 Pt 1.0000 0.0000 0.0000 0.05813(19) Uani 1 2 d S . .
N1 N 1.4333(10) 0.1009(6) 0.5527(6) 0.113(3) Uani 1 1 d . . .
N2 N 0.2097(10) 0.2414(6) 0.0822(11) 0.176(6) Uani 1 1 d . . .
N3 N 0.1520(9) 0.4081(5) 0.2439(6) 0.095(3) Uani 1 1 d . . .
C1 C 1.0850(8) 0.0319(5) 0.1088(6) 0.063(2) Uani 1 1 d . . .
C2 C 1.1365(8) 0.0480(5) 0.1720(6) 0.070(2) Uani 1 1 d . . .
C3 C 1.2001(8) 0.0617(5) 0.2523(6) 0.070(2) Uani 1 1 d . . .
C4 C 1.1676(9) 0.1159(5) 0.3053(6) 0.078(3) Uani 1 1 d . . .
H4 H 1.1058 0.1464 0.2878 0.094 Uiso 1 1 calc R . .
C5 C 1.2254(10) 0.1251(6) 0.3833(6) 0.087(3) Uani 1 1 d . . .
H5 H 1.1994 0.1600 0.4193 0.104 Uiso 1 1 calc R . .
C6 C 1.3203(9) 0.0836(6) 0.4079(6) 0.075(3) Uani 1 1 d . . .
C7 C 1.3846(10) 0.0940(6) 0.4894(7) 0.089(3) Uani 1 1 d . . .
C8 C 1.3584(10) 0.0305(6) 0.3542(7) 0.089(3) Uani 1 1 d . . .
H8 H 1.4246 0.0025 0.3701 0.107 Uiso 1 1 calc R . .
C9 C 1.2974(10) 0.0201(5) 0.2781(7) 0.086(3) Uani 1 1 d . . .
H9 H 1.3220 -0.0157 0.2430 0.103 Uiso 1 1 calc R . .
C10 C 0.8431(8) 0.0441(5) 0.0323(5) 0.067(2) Uani 1 1 d . . .
C11 C 0.7474(9) 0.0729(5) 0.0482(6) 0.075(3) Uani 1 1 d . . .
C12 C 0.6348(8) 0.1084(5) 0.0623(6) 0.070(2) Uani 1 1 d . . .
C13 C 0.6300(9) 0.1802(5) 0.0669(7) 0.087(3) Uani 1 1 d . . .
H13 H 0.7018 0.2059 0.0637 0.105 Uiso 1 1 calc R . .
C14 C 0.5205(10) 0.2136(6) 0.0760(7) 0.096(4) Uani 1 1 d . . .
H14 H 0.5189 0.2617 0.0810 0.115 Uiso 1 1 calc R . .
C15 C 0.4143(9) 0.1772(6) 0.0777(7) 0.082(3) Uani 1 1 d . . .
C16 C 0.2976(11) 0.2125(7) 0.0809(9) 0.113(4) Uani 1 1 d . . .
C17 C 0.4160(9) 0.1053(6) 0.0770(6) 0.084(3) Uani 1 1 d . . .
H17 H 0.3438 0.0802 0.0817 0.101 Uiso 1 1 calc R . .
C18 C 0.5265(9) 0.0716(5) 0.0691(6) 0.076(3) Uani 1 1 d . . .
H18 H 0.5284 0.0234 0.0684 0.091 Uiso 1 1 calc R . .
C19 C 0.2716(12) 0.3707(7) 0.2503(7) 0.108(4) Uani 1 1 d . . .
H19A H 0.3218 0.3854 0.2039 0.130 Uiso 1 1 calc R . .
H19B H 0.2565 0.3214 0.2437 0.130 Uiso 1 1 calc R . .
C20 C 0.3416(18) 0.3824(10) 0.3324(9) 0.177(8) Uani 1 1 d . . .
H20A H 0.3019 0.3587 0.3784 0.212 Uiso 1 1 calc R . .
H20B H 0.3450 0.4316 0.3455 0.212 Uiso 1 1 calc R . .
C21 C 0.480(3) 0.3518(11) 0.3210(18) 0.252(17) Uani 1 1 d . . .
H21A H 0.5109 0.3622 0.2654 0.302 Uiso 1 1 calc R . .
H21B H 0.5369 0.3692 0.3645 0.302 Uiso 1 1 calc R . .
C22 C 0.4591(19) 0.2873(16) 0.3300(15) 0.245(12) Uani 1 1 d . . .
H22A H 0.3751 0.2806 0.3443 0.368 Uiso 1 1 calc R . .
H22B H 0.5117 0.2691 0.3746 0.368 Uiso 1 1 calc R . .
H22C H 0.4747 0.2635 0.2779 0.368 Uiso 1 1 calc R . .
C23 C 0.0675(12) 0.3882(6) 0.3157(7) 0.110(4) Uani 1 1 d . . .
H23A H -0.0101 0.4122 0.3076 0.132 Uiso 1 1 calc R . .
H23B H 0.1041 0.4035 0.3694 0.132 Uiso 1 1 calc R . .
C24 C 0.0434(16) 0.3093(8) 0.3200(9) 0.147(6) Uani 1 1 d . . .
H24A H 0.1196 0.2848 0.3319 0.177 Uiso 1 1 calc R . .
H24B H 0.0097 0.2930 0.2659 0.177 Uiso 1 1 calc R . .
C25 C -0.049(2) 0.2946(10) 0.3918(13) 0.180(8) Uani 1 1 d . . .
H25A H -0.0514 0.2453 0.4041 0.216 Uiso 1 1 calc R . .
H25B H -0.0238 0.3189 0.4433 0.216 Uiso 1 1 calc R . .
C26 C -0.171(2) 0.3187(12) 0.3622(13) 0.207(10) Uani 1 1 d . . .
H26A H -0.1769 0.3154 0.3014 0.310 Uiso 1 1 calc R . .
H26B H -0.1816 0.3661 0.3791 0.310 Uiso 1 1 calc R . .
H26C H -0.2325 0.2904 0.3868 0.310 Uiso 1 1 calc R . .
C27 C 0.0932(12) 0.3900(7) 0.1584(7) 0.114(4) Uani 1 1 d . . .
H27A H 0.0817 0.3402 0.1556 0.137 Uiso 1 1 calc R . .
H27B H 0.1490 0.4028 0.1143 0.137 Uiso 1 1 calc R . .
C28 C -0.0307(15) 0.4254(10) 0.1396(10) 0.173(7) Uani 1 1 d . . .
H28A H -0.0877 0.4147 0.1838 0.207 Uiso 1 1 calc R . .
H28B H -0.0206 0.4754 0.1369 0.207 Uiso 1 1 calc R . .
C29 C -0.076(3) 0.399(2) 0.058(2) 0.27(2) Uani 1 1 d . . .
H29A H -0.0774 0.4369 0.0178 0.327 Uiso 1 1 calc R . .
H29B H -0.0170 0.3653 0.0382 0.327 Uiso 1 1 calc R . .
C30 C -0.177(5) 0.371(3) 0.053(3) 0.41(3) Uani 1 1 d . . .
H30A H -0.2372 0.4045 0.0347 0.610 Uiso 1 1 calc R . .
H30B H -0.1972 0.3530 0.1075 0.610 Uiso 1 1 calc R . .
H30C H -0.1751 0.3337 0.0125 0.610 Uiso 1 1 calc R . .
C31 C 0.1677(14) 0.4846(6) 0.2535(8) 0.114(4) Uani 1 1 d . . .
H31A H 0.1966 0.4941 0.3112 0.137 Uiso 1 1 calc R . .
H31B H 0.0881 0.5064 0.2458 0.137 Uiso 1 1 calc R . .
C32 C 0.2552(15) 0.5181(8) 0.1928(10) 0.130(5) Uani 1 1 d . . .
H32A H 0.2326 0.5063 0.1346 0.156 Uiso 1 1 calc R . .
H32B H 0.3383 0.5023 0.2047 0.156 Uiso 1 1 calc R . .
C33 C 0.246(2) 0.6010(12) 0.2072(11) 0.204(11) Uani 1 1 d . . .
H33A H 0.1706 0.6190 0.1809 0.245 Uiso 1 1 calc R . .
H33B H 0.2460 0.6119 0.2674 0.245 Uiso 1 1 calc R . .
C34 C 0.346(2) 0.6292(13) 0.1701(19) 0.282(13) Uani 1 1 d . . .
H34A H 0.3391 0.6227 0.1097 0.422 Uiso 1 1 calc R . .
H34B H 0.4188 0.6066 0.1918 0.422 Uiso 1 1 calc R . .
H34C H 0.3503 0.6779 0.1827 0.422 Uiso 1 1 calc R . .
O1 O -0.0482(10) 0.1936(6) 0.1403(8) 0.067(3) Uani 0.50 1 d P . .

loop_
_atom_site_aniso_label
_atom_site_aniso_U_11
_atom_site_aniso_U_22
_atom_site_aniso_U_33
_atom_site_aniso_U_23
_atom_site_aniso_U_13
_atom_site_aniso_U_12
Pt1 0.0497(3) 0.0645(3) 0.0602(3) 0.0055(4) 0.00154(18) 0.0071(4)
N1 0.113(8) 0.144(9) 0.082(6) -0.007(6) -0.023(6) 0.002(7)
N2 0.072(7) 0.134(10) 0.324(19) -0.064(11) 0.012(9) 0.033(7)
N3 0.117(8) 0.090(7) 0.078(6) -0.022(5) 0.015(6) 0.025(6)
C1 0.059(6) 0.071(5) 0.059(5) -0.001(5) -0.007(5) 0.000(5)
C2 0.056(6) 0.081(7) 0.070(6) 0.010(5) -0.005(5) -0.002(5)
C3 0.055(6) 0.081(7) 0.073(6) -0.002(5) 0.000(5) -0.008(5)
C4 0.073(7) 0.074(7) 0.087(7) -0.008(6) -0.014(5) 0.012(5)
C5 0.086(8) 0.091(8) 0.083(7) -0.028(6) -0.016(6) 0.007(6)
C6 0.072(7) 0.083(7) 0.070(6) 0.005(6) -0.004(5) -0.010(6)
C7 0.086(8) 0.101(9) 0.078(7) 0.002(6) -0.009(6) -0.012(6)
C8 0.074(7) 0.105(8) 0.087(8) -0.003(6) -0.014(6) 0.012(6)
C9 0.081(7) 0.088(9) 0.087(7) -0.017(5) -0.006(6) 0.018(6)
C10 0.060(6) 0.089(7) 0.051(5) -0.009(5) 0.000(4) -0.005(5)
C11 0.058(6) 0.085(7) 0.084(7) -0.013(6) 0.001(5) 0.008(5)
C12 0.058(6) 0.083(7) 0.068(6) -0.009(5) -0.002(5) 0.011(5)
C13 0.054(6) 0.074(7) 0.133(9) -0.010(7) -0.001(6) 0.003(5)
C14 0.072(7) 0.070(7) 0.146(11) -0.022(7) -0.005(7) 0.009(6)
C15 0.068(7) 0.077(7) 0.102(8) -0.014(6) 0.005(6) 0.015(6)
C16 0.067(7) 0.106(9) 0.167(12) -0.031(9) 0.013(8) 0.021(7)
C17 0.053(6) 0.106(9) 0.095(7) -0.012(6) 0.007(5) -0.001(6)
C18 0.063(6) 0.070(6) 0.094(7) -0.012(6) -0.001(5) 0.005(5)
C19 0.124(11) 0.114(10) 0.086(8) -0.015(7) -0.002(7) 0.023(8)
C20 0.206(19) 0.206(19) 0.114(11) -0.023(11) -0.068(12) 0.054(16)
C21 0.33(4) 0.16(2) 0.25(3) 0.038(19) -0.18(3) -0.06(2)
C22 0.132(17) 0.40(4) 0.20(2) 0.00(3) -0.052(15) 0.02(2)
C23 0.148(12) 0.087(9) 0.097(9) -0.012(7) 0.032(8) 0.007(8)
C24 0.187(16) 0.138(14) 0.119(11) -0.009(10) 0.035(11) 0.009(12)
C25 0.21(2) 0.148(16) 0.181(18) -0.026(13) 0.056(19) -0.041(17)
C26 0.21(2) 0.22(2) 0.19(2) -0.037(17) 0.079(19) -0.07(2)
C27 0.126(11) 0.127(11) 0.089(8) -0.030(7) 0.005(8) 0.025(9)
C28 0.139(14) 0.25(2) 0.123(12) -0.049(13) -0.033(10) 0.076(14)
C29 0.18(3) 0.44(6) 0.19(2) -0.04(3) -0.07(2) 0.14(3)
C30 0.57(9) 0.42(5) 0.23(3) -0.16(3) 0.08(5) -0.06(7)
C31 0.148(12) 0.104(12) 0.090(8) -0.018(7) 0.024(8) 0.010(8)
C32 0.133(12) 0.124(14) 0.135(12) 0.011(9) 0.032(10) 0.012(9)
C33 0.23(2) 0.25(3) 0.136(14) 0.055(15) 0.025(14) -0.12(2)
C34 0.22(3) 0.21(3) 0.41(4) 0.01(3) 0.02(3) 0.06(2)
O1 0.062(8) 0.047(7) 0.090(8) -0.012(6) -0.008(6) 0.017(6)

loop_
_atom_type_symbol
_atom_type_description
_atom_type_scat_dispersion_real
_atom_type_scat_dispersion_imag
_atom_type_scat_source
C C 0.0033 0.0016 'International Tables Vol C Tables 4.2.6.8 and 6.1.1.4'
H H 0.0000 0.0000 'International Tables Vol C Tables 4.2.6.8 and 6.1.1.4'
Pt Pt -1.7033 8.3905 'International Tables Vol C Tables 4.2.6.8 and 6.1.1.4'
N N 0.0061 0.0033 'International Tables Vol C Tables 4.2.6.8 and 6.1.1.4'
O O 0.0106 0.0060 'International Tables Vol C Tables 4.2.6.8 and 6.1.1.4'

loop_
_geom_angle_atom_site_label_1
_geom_angle_atom_site_label_2
_geom_angle_atom_site_label_3
_geom_angle
_geom_angle_site_symmetry_1
_geom_angle_site_symmetry_3
_geom_angle_publ_flag
C10 Pt1 C10 180.0(7) . 3_755 ?
C10 Pt1 C1 91.7(3) . . ?
C10 Pt1 C1 88.3(3) 3_755 . ?
C10 Pt1 C1 88.3(3) . 3_755 ?
C10 Pt1 C1 91.7(3) 3_755 3_755 ?
C1 Pt1 C1 180.0(6) . 3_755 ?
C31 N3 C19 111.9(11) . . ?
C31 N3 C27 111.3(10) . . ?
C19 N3 C27 107.2(8) . . ?
C31 N3 C23 104.0(8) . . ?
C19 N3 C23 112.0(9) . . ?
C27 N3 C23 110.5(10) . . ?
C2 C1 Pt1 177.4(9) . . ?
C1 C2 C3 175.2(11) . . ?
C9 C3 C4 117.8(9) . . ?
C9 C3 C2 119.7(9) . . ?
C4 C3 C2 122.5(9) . . ?
C5 C4 C3 121.0(9) . . ?
C5 C4 H4 119.5 . . ?
C3 C4 H4 119.5 . . ?
C6 C5 C4 120.3(10) . . ?
C6 C5 H5 119.8 . . ?
C4 C5 H5 119.8 . . ?
C5 C6 C8 119.8(9) . . ?
C5 C6 C7 120.9(10) . . ?
C8 C6 C7 119.3(10) . . ?
N1 C7 C6 178.6(13) . . ?
C9 C8 C6 119.4(10) . . ?
C9 C8 H8 120.3 . . ?
C6 C8 H8 120.3 . . ?
C8 C9 C3 121.5(10) . . ?
C8 C9 H9 119.2 . . ?
C3 C9 H9 119.2 . . ?
C11 C10 Pt1 176.6(9) . . ?
C10 C11 C12 176.9(11) . . ?
C13 C12 C18 118.2(9) . . ?
C13 C12 C11 121.3(9) . . ?
C18 C12 C11 120.5(9) . . ?
C14 C13 C12 120.7(10) . . ?
C14 C13 H13 119.7 . . ?
C12 C13 H13 119.7 . . ?
C15 C14 C13 120.5(10) . . ?
C15 C14 H14 119.7 . . ?
C13 C14 H14 119.7 . . ?
C14 C15 C17 120.4(10) . . ?
C14 C15 C16 120.8(10) . . ?
C17 C15 C16 118.8(11) . . ?
N2 C16 C15 177.7(17) . . ?
C18 C17 C15 118.9(10) . . ?
C18 C17 H17 120.5 . . ?
C15 C17 H17 120.5 . . ?
C17 C18 C12 121.1(10) . . ?
C17 C18 H18 119.4 . . ?
C12 C18 H18 119.4 . . ?
N3 C19 C20 114.1(11) . . ?
N3 C19 H19A 108.7 . . ?
C20 C19 H19A 108.7 . . ?
N3 C19 H19B 108.7 . . ?
C20 C19 H19B 108.7 . . ?
H19A C19 H19B 107.6 . . ?
C19 C20 C21 107.4(15) . . ?
C19 C20 H20A 110.2 . . ?
C21 C20 H20A 110.2 . . ?
C19 C20 H20B 110.2 . . ?
C21 C20 H20B 110.2 . . ?
H20A C20 H20B 108.5 . . ?
C22 C21 C20 100(3) . . ?
C22 C21 H21A 111.8 . . ?
C20 C21 H21A 111.8 . . ?
C22 C21 H21B 111.8 . . ?
C20 C21 H21B 111.8 . . ?
H21A C21 H21B 109.5 . . ?
C21 C22 H22A 109.5 . . ?
C21 C22 H22B 109.5 . . ?
H22A C22 H22B 109.5 . . ?
C21 C22 H22C 109.5 . . ?
H22A C22 H22C 109.5 . . ?
H22B C22 H22C 109.5 . . ?
N3 C23 C24 112.7(10) . . ?
N3 C23 H23A 109.1 . . ?
C24 C23 H23A 109.1 . . ?
N3 C23 H23B 109.1 . . ?
C24 C23 H23B 109.1 . . ?
H23A C23 H23B 107.8 . . ?
C23 C24 C25 108.9(12) . . ?
C23 C24 H24A 109.9 . . ?
C25 C24 H24A 109.9 . . ?
C23 C24 H24B 109.9 . . ?
C25 C24 H24B 109.9 . . ?
H24A C24 H24B 108.3 . . ?
C26 C25 C24 108.0(18) . . ?
C26 C25 H25A 110.1 . . ?
C24 C25 H25A 110.1 . . ?
C26 C25 H25B 110.1 . . ?
C24 C25 H25B 110.1 . . ?
H25A C25 H25B 108.4 . . ?
C25 C26 H26A 109.5 . . ?
C25 C26 H26B 109.5 . . ?
H26A C26 H26B 109.5 . . ?
C25 C26 H26C 109.5 . . ?
H26A C26 H26C 109.5 . . ?
H26B C26 H26C 109.5 . . ?
N3 C27 C28 114.6(10) . . ?
N3 C27 H27A 108.6 . . ?
C28 C27 H27A 108.6 . . ?
N3 C27 H27B 108.6 . . ?
C28 C27 H27B 108.6 . . ?
H27A C27 H27B 107.6 . . ?
C29 C28 C27 106.7(16) . . ?
C29 C28 H28A 110.4 . . ?
C27 C28 H28A 110.4 . . ?
C29 C28 H28B 110.3 . . ?
C27 C28 H28B 110.4 . . ?
H28A C28 H28B 108.6 . . ?
C30 C29 C28 119(4) . . ?
C30 C29 H29A 107.6 . . ?
C28 C29 H29A 107.5 . . ?
C30 C29 H29B 107.3 . . ?
C28 C29 H29B 107.4 . . ?
H29A C29 H29B 107.0 . . ?
C29 C30 H30A 109.3 . . ?
C29 C30 H30B 109.6 . . ?
H30A C30 H30B 109.5 . . ?
C29 C30 H30C 109.5 . . ?
H30A C30 H30C 109.5 . . ?
H30B C30 H30C 109.5 . . ?
N3 C31 C32 115.4(11) . . ?
N3 C31 H31A 108.4 . . ?
C32 C31 H31A 108.4 . . ?
N3 C31 H31B 108.4 . . ?
C32 C31 H31B 108.4 . . ?
H31A C31 H31B 107.5 . . ?
C31 C32 C33 106.7(12) . . ?
C31 C32 H32A 110.4 . . ?
C33 C32 H32A 110.4 . . ?
C31 C32 H32B 110.4 . . ?
C33 C32 H32B 110.4 . . ?
H32A C32 H32B 108.6 . . ?
C34 C33 C32 106(2) . . ?
C34 C33 H33A 110.5 . . ?
C32 C33 H33A 110.6 . . ?
C34 C33 H33B 110.6 . . ?
C32 C33 H33B 110.5 . . ?
H33A C33 H33B 108.7 . . ?
C33 C34 H34A 109.5 . . ?
C33 C34 H34B 109.5 . . ?
H34A C34 H34B 109.5 . . ?
C33 C34 H34C 109.5 . . ?
H34A C34 H34C 109.5 . . ?
H34B C34 H34C 109.5 . . ?

loop_
_geom_bond_atom_site_label_1
_geom_bond_atom_site_label_2
_geom_bond_distance
_geom_bond_site_symmetry_2
_geom_bond_publ_flag
Pt1 C10 1.992(10) . ?
Pt1 C10 1.992(10) 3_755 ?
Pt1 C1 2.019(9) . ?
Pt1 C1 2.019(9) 3_755 ?
N1 C7 1.123(12) . ?
N2 C16 1.110(13) . ?
N3 C31 1.490(12) . ?
N3 C19 1.493(14) . ?
N3 C27 1.515(13) . ?
N3 C23 1.531(13) . ?
C1 C2 1.170(11) . ?
C2 C3 1.448(12) . ?
C3 C9 1.382(12) . ?
C3 C4 1.391(12) . ?
C4 C5 1.375(12) . ?
C4 H4 0.9300 . ?
C5 C6 1.356(13) . ?
C5 H5 0.9300 . ?
C6 C8 1.399(13) . ?
C6 C7 1.459(14) . ?
C8 C9 1.367(14) . ?
C8 H8 0.9300 . ?
C9 H9 0.9300 . ?
C10 C11 1.217(11) . ?
C11 C12 1.431(12) . ?
C12 C13 1.386(12) . ?
C12 C18 1.386(12) . ?
C13 C14 1.370(13) . ?
C13 H13 0.9300 . ?
C14 C15 1.357(13) . ?
C14 H14 0.9300 . ?
C15 C17 1.385(13) . ?
C15 C16 1.446(14) . ?
C17 C18 1.380(12) . ?
C17 H17 0.9300 . ?
C18 H18 0.9300 . ?
C19 C20 1.498(16) . ?
C19 H19A 0.9700 . ?
C19 H19B 0.9700 . ?
C20 C21 1.64(3) . ?
C20 H20A 0.9700 . ?
C20 H20B 0.9700 . ?
C21 C22 1.27(3) . ?
C21 H21A 0.9700 . ?
C21 H21B 0.9700 . ?
C22 H22A 0.9600 . ?
C22 H22B 0.9600 . ?
C22 H22C 0.9600 . ?
C23 C24 1.546(16) . ?
C23 H23A 0.9700 . ?
C23 H23B 0.9700 . ?
C24 C25 1.57(2) . ?
C24 H24A 0.9700 . ?
C24 H24B 0.9700 . ?
C25 C26 1.47(2) . ?
C25 H25A 0.9700 . ?
C25 H25B 0.9700 . ?
C26 H26A 0.9600 . ?
C26 H26B 0.9600 . ?
C26 H26C 0.9600 . ?
C27 C28 1.536(16) . ?
C27 H27A 0.9700 . ?
C27 H27B 0.9700 . ?
C28 C29 1.46(3) . ?
C28 H28A 0.9700 . ?
C28 H28B 0.9700 . ?
C29 C30 1.22(5) . ?
C29 H29A 0.9700 . ?
C29 H29B 0.9700 . ?
C30 H30A 0.9600 . ?
C30 H30B 0.9600 . ?
C30 H30C 0.9600 . ?
C31 C32 1.517(18) . ?
C31 H31A 0.9700 . ?
C31 H31B 0.9700 . ?
C32 C33 1.62(2) . ?
C32 H32A 0.9700 . ?
C32 H32B 0.9700 . ?
C33 C34 1.37(3) . ?
C33 H33A 0.9700 . ?
C33 H33B 0.9700 . ?
C34 H34A 0.9600 . ?
C34 H34B 0.9600 . ?
C34 H34C 0.9600 . ?
